data_1554924
loop_
_publ_author_name
'Istrate, Alena'
'Medvecky, Michal'
'Leumann, Christian J.'

_publ_section_title
;
 2'-Fluorination of tricyclo-DNA controls furanose conformation and
 increases RNA affinity.
;
_journal_issue 8
_journal_name_full 'Organic letters'
_journal_page_first 1950
_journal_page_last 1953
_journal_paper_doi 10.1021/acs.orglett.5b00662
_journal_volume 17
_journal_year 2015
_chemical_absolute_configuration ad
_chemical_formula_sum 'C19 H29 F N2 O5 Si'
_chemical_formula_weight 412.53
_space_group_IT_number 19
_space_group_name_Hall 'P 2ac 2ab'
_space_group_name_H-M_alt 'P 21 21 21'
_symmetry_cell_setting orthorhombic
_symmetry_Int_Tables_number 19
_symmetry_space_group_name_Hall 'P 2ac 2ab'
_symmetry_space_group_name_H-M 'P 21 21 21'
_atom_sites_solution_hydrogens geom
_audit_creation_date 2014-10-15T01:29:01-00:00
_audit_creation_method 'WinGX routine CIF_UPDATE'
_cell_angle_alpha 90
_cell_angle_beta 90
_cell_angle_gamma 90
_cell_formula_units_Z 4
_cell_length_a 6.4200(3)
_cell_length_b 8.0707(3)
_cell_length_c 40.1927(15)
_cell_measurement_reflns_used 5970
_cell_measurement_temperature 173(2)
_cell_measurement_theta_max 26.63
_cell_measurement_theta_min 4.046
_cell_volume 2082.54(15)
_computing_cell_refinement
;
        CrysAlisPro, Agilent Technologies,
        Version 1.171.37.34 (release 22-05-2014 CrysAlis171 .NET)
        (compiled May 22 2014,16:03:01)
;
_computing_data_collection
;
        CrysAlisPro, Agilent Technologies,
        Version 1.171.37.34 (release 22-05-2014 CrysAlis171 .NET)
        (compiled May 22 2014,16:03:01)
;
_computing_data_reduction
;
        CrysAlisPro, Agilent Technologies,
        Version 1.171.37.34 (release 22-05-2014 CrysAlis171 .NET)
        (compiled May 22 2014,16:03:01)
;
_computing_structure_refinement 'SHELXL-2013 (Sheldrick, 2013)'
_diffrn_ambient_temperature 173(2)
_diffrn_detector 'CCD plate'
_diffrn_detector_area_resol_mean 16.0965
_diffrn_measured_fraction_theta_full 0.992
_diffrn_measured_fraction_theta_max 0.946
_diffrn_measurement_device 'four-circle diffractometer'
_diffrn_measurement_device_type 'SuperNova, Single source at offset, Eos'
_diffrn_measurement_method '\w scans'
_diffrn_orient_matrix_UB_11 0.053747
_diffrn_orient_matrix_UB_12 -0.066546
_diffrn_orient_matrix_UB_13 0.007689
_diffrn_orient_matrix_UB_21 0.0401355
_diffrn_orient_matrix_UB_22 -0.0244589
_diffrn_orient_matrix_UB_23 -0.0156899
_diffrn_orient_matrix_UB_31 0.0877894
_diffrn_orient_matrix_UB_32 0.0519349
_diffrn_orient_matrix_UB_33 0.002478
_diffrn_radiation_monochromator mirror
_diffrn_radiation_probe x-ray
_diffrn_radiation_type MoK\a
_diffrn_radiation_wavelength 0.71073
_diffrn_reflns_av_R_equivalents 0.0377
_diffrn_reflns_av_unetI/netI 0.0545
_diffrn_reflns_Laue_measured_fraction_full 0.992
_diffrn_reflns_Laue_measured_fraction_max 0.946
_diffrn_reflns_limit_h_max 8
_diffrn_reflns_limit_h_min -7
_diffrn_reflns_limit_k_max 10
_diffrn_reflns_limit_k_min -10
_diffrn_reflns_limit_l_max 48
_diffrn_reflns_limit_l_min -49
_diffrn_reflns_number 15735
_diffrn_reflns_point_group_measured_fraction_full 0.993
_diffrn_reflns_point_group_measured_fraction_max 0.928
_diffrn_reflns_theta_full 25
_diffrn_reflns_theta_max 26.807
_diffrn_reflns_theta_min 4.181
_diffrn_source 'SuperNova (Mo) X-ray Source'
_exptl_absorpt_coefficient_mu 0.154
_exptl_absorpt_correction_T_max 1
_exptl_absorpt_correction_T_min 0.7745
_exptl_absorpt_correction_type multi-scan
_exptl_absorpt_process_details
;
        CrysAlisPro, Agilent Technologies,
        Version 1.171.37.34 (release 22-05-2014 CrysAlis171 .NET)
        (compiled May 22 2014,16:03:01)
        Empirical absorption correction using spherical harmonics,
 implemented in SCALE3 ABSPACK scaling algorithm.
        Empirical absorption correction using spherical harmonics,
 implemented in SCALE3 ABSPACK scaling algorithm.
;
_exptl_crystal_density_diffrn 1.316
_exptl_crystal_description prism
_exptl_crystal_F_000 880
_exptl_crystal_size_max 0.3961
_exptl_crystal_size_mid 0.2811
_exptl_crystal_size_min 0.2383
_refine_diff_density_max 0.344
_refine_diff_density_min -0.246
_refine_diff_density_rms 0.047
_refine_ls_abs_structure_details
;
 Flack x determined using 1483 quotients [(I+)-(I-)]/[(I+)+(I-)]
 (Parsons and Flack (2004), Acta Cryst. A60, s61).
;
_refine_ls_abs_structure_Flack -0.10(6)
_refine_ls_extinction_method none
_refine_ls_goodness_of_fit_ref 1.1
_refine_ls_hydrogen_treatment constr
_refine_ls_matrix_type full
_refine_ls_number_parameters 255
_refine_ls_number_reflns 4129
_refine_ls_number_restraints 0
_refine_ls_restrained_S_all 1.1
_refine_ls_R_factor_all 0.0472
_refine_ls_R_factor_gt 0.0432
_refine_ls_shift/su_max 0
_refine_ls_shift/su_mean 0
_refine_ls_structure_factor_coef Fsqd
_refine_ls_weighting_details 'w=1/[\s^2^(Fo^2^)+(0.0366P)^2^+1.1717P] where P=(Fo^2^+2Fc^2^)/3'
_refine_ls_weighting_scheme calc
_refine_ls_wR_factor_gt 0.0973
_refine_ls_wR_factor_ref 0.0995
_reflns_number_gt 3861
_reflns_number_total 4129
_reflns_threshold_expression 'I > 2\s(I)'
_cod_data_source_file ol5b00662_si_002.cif
_cod_data_source_block 14cl005
_cod_database_code 1554924

loop_
_symmetry_equiv_pos_as_xyz
'x, y, z'
'-x+1/2, -y, z+1/2'
'-x, y+1/2, -z+1/2'
'x+1/2, -y+1/2, -z'

loop_
_atom_site_label
_atom_site_type_symbol
_atom_site_fract_x
_atom_site_fract_y
_atom_site_fract_z
_atom_site_U_iso_or_equiv
_atom_site_adp_type
_atom_site_occupancy
_atom_site_calc_flag
C2 C 0.6697(8) 1.0549(5) 0.19411(9) 0.0443(11) Uani 1 d
H2A H 0.5226 1.036 0.1994 0.066 Uiso 1 calc
H2B H 0.6809 1.1429 0.1774 0.066 Uiso 1 calc
H2C H 0.7443 1.0882 0.2143 0.066 Uiso 1 calc
C3 C 1.0641(6) 0.9006(6) 0.16739(9) 0.0442(11) Uani 1 d
H3A H 1.1274 0.7993 0.1585 0.066 Uiso 1 calc
H3B H 1.1381 0.9343 0.1876 0.066 Uiso 1 calc
H3C H 1.0736 0.989 0.1508 0.066 Uiso 1 calc
C11 C 0.8509(9) 0.5267(5) 0.19286(10) 0.0523(12) Uani 1 d
H11A H 0.9996 0.5447 0.1887 0.078 Uiso 1 calc
H11B H 0.7811 0.4991 0.1719 0.078 Uiso 1 calc
H11C H 0.8335 0.4351 0.2086 0.078 Uiso 1 calc
C22 C 0.5710(7) 1.0454(4) 0.10862(9) 0.0344(9) Uani 1 d
H22A H 0.644 1.124 0.0937 0.041 Uiso 1 calc
H22B H 0.5025 1.0967 0.1281 0.041 Uiso 1 calc
C24 C 0.5137(5) 0.8658(4) 0.05654(7) 0.0218(7) Uani 1 d
H24A H 0.4505 0.9534 0.0426 0.026 Uiso 1 calc
H24B H 0.4589 0.757 0.0493 0.026 Uiso 1 calc
C1 C 0.7549(6) 0.6846(4) 0.20745(8) 0.0306(8) Uani 1 d
C12 C 0.5228(7) 0.6527(7) 0.21389(10) 0.0548(13) Uani 1 d
H12A H 0.4593 0.7521 0.2235 0.082 Uiso 1 calc
H12B H 0.5075 0.5598 0.2294 0.082 Uiso 1 calc
H12C H 0.4534 0.6258 0.1929 0.082 Uiso 1 calc
C13 C 0.8620(7) 0.7247(6) 0.24061(9) 0.0490(11) Uani 1 d
H13A H 1.0094 0.7491 0.2366 0.074 Uiso 1 calc
H13B H 0.8502 0.6293 0.2556 0.074 Uiso 1 calc
H13C H 0.7948 0.8212 0.2508 0.074 Uiso 1 calc
C21 C 0.6627(5) 0.8768(4) 0.11285(7) 0.0218(7) Uani 1 d
C23 C 0.4658(6) 0.8954(4) 0.09279(8) 0.0272(8) Uani 1 d
H23 H 0.3313 0.8541 0.1022 0.033 Uiso 1 calc
C25 C 0.7532(5) 0.8700(4) 0.05375(7) 0.0212(7) Uani 1 d
C26 C 0.8370(5) 0.8387(4) 0.08940(7) 0.0194(6) Uani 1 d
H26 H 0.9611 0.9098 0.0941 0.023 Uiso 1 calc
C27 C 0.8486(5) 0.5850(4) 0.06048(7) 0.0203(7) Uani 1 d
H27 H 0.9659 0.5084 0.0549 0.024 Uiso 1 calc
C28 C 0.8395(5) 0.7225(4) 0.03491(7) 0.0218(7) Uani 1 d
H28 H 0.7538 0.6927 0.015 0.026 Uiso 1 calc
C29 C 0.5982(5) 0.3930(4) 0.03582(7) 0.0217(7) Uani 1 d
C30 C 0.5329(5) 0.4880(4) 0.09168(7) 0.0203(7) Uani 1 d
H30 H 0.5786 0.5527 0.11 0.024 Uiso 1 calc
C31 C 0.2877(5) 0.3001(4) 0.06714(7) 0.0225(7) Uani 1 d
C32 C 0.3564(5) 0.4009(4) 0.09483(7) 0.0211(7) Uani 1 d
C33 C 0.2292(6) 0.4000(4) 0.12615(8) 0.0278(7) Uani 1 d
H33A H 0.2972 0.4694 0.143 0.042 Uiso 1 calc
H33B H 0.2176 0.2863 0.1345 0.042 Uiso 1 calc
H33C H 0.0899 0.4437 0.1215 0.042 Uiso 1 calc
N1 N 0.6518(4) 0.4882(3) 0.06302(6) 0.0196(6) Uani 1 d
N2 N 0.4133(4) 0.3088(3) 0.03899(6) 0.0237(6) Uani 1 d
H2 H 0.3697 0.2546 0.0213 0.028 Uiso 1 calc
O1 O 0.8074(4) 1.0246(3) 0.03972(6) 0.0297(6) Uani 1 d
H1 H 0.935 1.0422 0.0427 0.045 Uiso 1 calc
O2 O 0.8910(3) 0.6641(3) 0.09100(5) 0.0208(5) Uani 1 d
O3 O 0.1315(4) 0.2124(3) 0.06749(6) 0.0319(6) Uani 1 d
O4 O 0.7054(4) 0.3888(3) 0.01090(5) 0.0278(5) Uani 1 d
O5 O 0.6600(4) 0.7969(3) 0.14383(5) 0.0234(5) Uani 1 d
F1 F 1.0473(3) 0.7566(3) 0.02691(5) 0.0371(5) Uani 1 d
Si1 Si 0.78592(14) 0.86086(12) 0.17742(2) 0.0237(2) Uani 1 d

loop_
_atom_site_aniso_label
_atom_site_aniso_U_11
_atom_site_aniso_U_22
_atom_site_aniso_U_33
_atom_site_aniso_U_23
_atom_site_aniso_U_13
_atom_site_aniso_U_12
C2 0.061(3) 0.036(2) 0.036(2) -0.0133(17) -0.0045(19) 0.003(2)
C3 0.031(2) 0.066(3) 0.036(2) 0.0024(19) -0.0017(16) -0.014(2)
C11 0.081(4) 0.034(2) 0.042(2) 0.0052(18) -0.004(2) 0.011(2)
C22 0.047(2) 0.0273(19) 0.0292(18) -0.0034(15) -0.0032(16) 0.0164(17)
C24 0.0191(16) 0.0193(15) 0.0271(15) 0.0036(14) -0.0077(12) 0.0011(14)
C1 0.034(2) 0.0360(19) 0.0215(15) 0.0018(14) -0.0022(14) 0.0005(17)
C12 0.047(3) 0.074(4) 0.043(2) 0.022(2) 0.0021(19) -0.019(3)
C13 0.057(3) 0.064(3) 0.0261(18) 0.0059(19) -0.0097(19) -0.001(2)
C21 0.0285(18) 0.0181(15) 0.0187(13) -0.0009(12) -0.0025(12) 0.0018(14)
C23 0.0246(19) 0.0282(19) 0.0289(17) 0.0011(14) -0.0029(14) 0.0078(15)
C25 0.0243(18) 0.0191(15) 0.0201(14) 0.0055(12) -0.0038(12) -0.0055(14)
C26 0.0209(16) 0.0140(14) 0.0232(14) 0.0019(12) -0.0050(12) -0.0036(12)
C27 0.0180(16) 0.0252(16) 0.0178(14) -0.0029(12) -0.0006(12) 0.0047(13)
C28 0.0144(16) 0.0288(17) 0.0221(15) 0.0005(13) 0.0017(12) -0.0055(13)
C29 0.033(2) 0.0151(15) 0.0165(14) -0.0013(12) -0.0021(13) 0.0059(14)
C30 0.0329(19) 0.0141(14) 0.0139(13) -0.0018(12) 0.0000(13) 0.0045(14)
C31 0.0260(17) 0.0166(14) 0.0249(15) 0.0007(12) -0.0052(14) 0.0030(15)
C32 0.0277(18) 0.0146(15) 0.0209(14) 0.0003(12) -0.0018(13) 0.0041(13)
C33 0.0307(19) 0.0264(17) 0.0264(15) -0.0003(13) 0.0039(14) 0.0011(15)
N1 0.0248(15) 0.0181(13) 0.0160(11) -0.0019(10) -0.0008(10) 0.0005(11)
N2 0.0316(16) 0.0213(13) 0.0181(12) -0.0057(10) -0.0053(11) 0.0015(12)
O1 0.0313(15) 0.0251(12) 0.0328(12) 0.0122(10) -0.0097(11) -0.0096(11)
O2 0.0227(12) 0.0211(11) 0.0186(10) -0.0009(9) -0.0039(8) 0.0050(9)
O3 0.0273(13) 0.0319(13) 0.0364(13) -0.0042(10) -0.0052(11) -0.0071(12)
O4 0.0400(14) 0.0228(12) 0.0204(10) -0.0047(9) 0.0042(10) 0.0031(11)
O5 0.0289(13) 0.0241(11) 0.0173(10) 0.0022(8) -0.0003(9) 0.0023(10)
F1 0.0260(11) 0.0521(14) 0.0332(11) 0.0019(10) 0.0109(9) -0.0057(10)
Si1 0.0249(5) 0.0268(5) 0.0193(4) -0.0027(4) -0.0007(3) -0.0013(4)

loop_
_atom_type_symbol
_atom_type_description
_atom_type_scat_dispersion_real
_atom_type_scat_dispersion_imag
_atom_type_scat_source
C C 0.0033 0.0016 'International Tables Vol C Tables 4.2.6.8 and 6.1.1.4'
H H 0 0 'International Tables Vol C Tables 4.2.6.8 and 6.1.1.4'
N N 0.0061 0.0033 'International Tables Vol C Tables 4.2.6.8 and 6.1.1.4'
O O 0.0106 0.006 'International Tables Vol C Tables 4.2.6.8 and 6.1.1.4'
F F 0.0171 0.0103 'International Tables Vol C Tables 4.2.6.8 and 6.1.1.4'
Si Si 0.0817 0.0704 'International Tables Vol C Tables 4.2.6.8 and 6.1.1.4'

loop_
_exptl_crystal_face_index_h
_exptl_crystal_face_index_k
_exptl_crystal_face_index_l
_exptl_crystal_face_perp_dist
0 0 -1 0.1191
0 0 1 0.1191
-1 -1 -1 0.2231
0 -1 -1 0.1706
0 1 1 0.1706
-1 0 0 0.1631
1 0 0 0.1181
1 0 3 0.0628

loop_
_geom_angle_atom_site_label_1
_geom_angle_atom_site_label_2
_geom_angle_atom_site_label_3
_geom_angle
C21 C22 C23 59.9(2)
C23 C24 C25 105.7(2)
C11 C1 C12 108.4(4)
C11 C1 C13 109.1(3)
C12 C1 C13 108.9(3)
C11 C1 Si1 110.0(2)
C12 C1 Si1 109.8(3)
C13 C1 Si1 110.6(3)
O5 C21 C22 121.0(3)
O5 C21 C26 118.3(3)
C22 C21 C26 114.3(3)
O5 C21 C23 120.7(3)
C22 C21 C23 61.1(2)
C26 C21 C23 108.1(2)
C21 C23 C24 109.3(3)
C21 C23 C22 59.0(2)
C24 C23 C22 116.0(3)
O1 C25 C28 113.8(2)
O1 C25 C24 107.1(3)
C28 C25 C24 112.6(3)
O1 C25 C26 115.3(2)
C28 C25 C26 101.9(2)
C24 C25 C26 106.0(2)
O2 C26 C21 110.5(2)
O2 C26 C25 106.3(2)
C21 C26 C25 106.8(3)
O2 C27 N1 110.0(2)
O2 C27 C28 105.4(3)
N1 C27 C28 113.5(2)
F1 C28 C27 105.3(3)
F1 C28 C25 108.0(3)
C27 C28 C25 104.5(2)
O4 C29 N2 123.5(3)
O4 C29 N1 121.8(3)
N2 C29 N1 114.7(3)
C32 C30 N1 123.1(3)
O3 C31 N2 120.8(3)
O3 C31 C32 124.3(3)
N2 C31 C32 114.9(3)
C30 C32 C31 118.7(3)
C30 C32 C33 122.8(3)
C31 C32 C33 118.5(3)
C29 N1 C30 121.5(3)
C29 N1 C27 116.7(2)
C30 N1 C27 121.8(2)
C29 N2 C31 127.0(3)
C27 O2 C26 110.8(2)
C21 O5 Si1 125.1(2)
O5 Si1 C3 110.25(15)
O5 Si1 C2 111.12(16)
C3 Si1 C2 108.6(2)
O5 Si1 C1 103.67(14)
C3 Si1 C1 111.86(18)
C2 Si1 C1 111.34(17)

loop_
_geom_bond_atom_site_label_1
_geom_bond_atom_site_label_2
_geom_bond_distance
C2 Si1 1.860(4)
C3 Si1 1.859(4)
C11 C1 1.533(5)
C22 C21 1.493(5)
C22 C23 1.526(5)
C24 C23 1.508(4)
C24 C25 1.542(4)
C1 C12 1.534(6)
C1 C13 1.534(5)
C1 Si1 1.876(3)
C21 O5 1.402(3)
C21 C26 1.495(4)
C21 C23 1.507(5)
C25 O1 1.413(4)
C25 C28 1.515(4)
C25 C26 1.551(4)
C26 O2 1.452(3)
C27 O2 1.409(3)
C27 N1 1.489(4)
C27 C28 1.514(4)
C28 F1 1.400(4)
C29 O4 1.215(4)
C29 N2 1.374(4)
C29 N1 1.380(4)
C30 C32 1.340(5)
C30 N1 1.382(4)
C31 O3 1.228(4)
C31 N2 1.392(4)
C31 C32 1.447(4)
C32 C33 1.500(4)
O5 Si1 1.656(2)
